data_4504376
loop_
_publ_author_name
'Kam, Kinson C.'
'Young, Karen L. M.'
'Cheetham, Anthony K.'

_publ_section_title
;
 Chemical and Structural Diversity in Chiral Magnesium Tartrates and their
 Racemic andMesoAnalogues
;
_journal_issue 8
_journal_name_full 'Crystal Growth &amp; Design'
_journal_page_first 1522
_journal_paper_doi 10.1021/cg070388a
_journal_volume 7
_journal_year 2007
_chemical_formula_sum 'C4 H4 Mg O6'
_chemical_formula_weight 172.38
_chemical_name_systematic
; 
 ? 
;
_space_group_IT_number 15
_symmetry_cell_setting monoclinic
_symmetry_space_group_name_Hall '-C 2yc'
_symmetry_space_group_name_H-M 'C 1 2/c 1'
_atom_sites_solution_hydrogens geom
_atom_sites_solution_primary direct
_atom_sites_solution_secondary difmap
_audit_creation_method SHELXL-97
_cell_angle_alpha 90.00
_cell_angle_beta 108.156(9)
_cell_angle_gamma 90.00
_cell_formula_units_Z 4
_cell_length_a 6.866(4)
_cell_length_b 9.204(5)
_cell_length_c 9.459(5)
_cell_measurement_temperature 293(2)
_cell_volume 568.0(5)
_computing_structure_refinement 'SHELXL-97 (Sheldrick, 1997)'
_computing_structure_solution 'SHELXS-97 (Sheldrick, 1990)'
_diffrn_ambient_temperature 293(2)
_diffrn_measured_fraction_theta_full 0.981
_diffrn_measured_fraction_theta_max 0.981
_diffrn_measurement_device_type 'CCD area Detector'
_diffrn_measurement_method 'Omega Scan'
_diffrn_radiation_monochromator graphite
_diffrn_radiation_source 'fine-focus sealed tube'
_diffrn_radiation_type MoK\a
_diffrn_radiation_wavelength 0.71073
_diffrn_reflns_av_R_equivalents 0.0748
_diffrn_reflns_av_sigmaI/netI 0.0818
_diffrn_reflns_limit_h_max 8
_diffrn_reflns_limit_h_min -8
_diffrn_reflns_limit_k_max 10
_diffrn_reflns_limit_k_min -11
_diffrn_reflns_limit_l_max 11
_diffrn_reflns_limit_l_min -11
_diffrn_reflns_number 2203
_diffrn_reflns_theta_full 26.33
_diffrn_reflns_theta_max 26.33
_diffrn_reflns_theta_min 3.83
_exptl_absorpt_coefficient_mu 0.288
_exptl_absorpt_correction_type multi-scan
_exptl_absorpt_process_details SADABS
_exptl_crystal_colour colorless
_exptl_crystal_density_diffrn 2.016
_exptl_crystal_density_method 'not measured'
_exptl_crystal_description plate
_exptl_crystal_F_000 352
_exptl_crystal_size_max 0.15
_exptl_crystal_size_mid 0.1
_exptl_crystal_size_min 0.05
_refine_diff_density_max 0.417
_refine_diff_density_min -0.391
_refine_diff_density_rms 0.105
_refine_ls_extinction_method none
_refine_ls_goodness_of_fit_ref 1.162
_refine_ls_hydrogen_treatment mixed
_refine_ls_matrix_type full
_refine_ls_number_parameters 59
_refine_ls_number_reflns 575
_refine_ls_number_restraints 2
_refine_ls_restrained_S_all 1.161
_refine_ls_R_factor_all 0.0984
_refine_ls_R_factor_gt 0.0581
_refine_ls_shift/su_max 0.001
_refine_ls_shift/su_mean 0.000
_refine_ls_structure_factor_coef Fsqd
_refine_ls_weighting_details 'calc w=1/[\s^2^(Fo^2^)+(0.0600P)^2^+0.0000P] where P=(Fo^2^+2Fc^2^)/3'
_refine_ls_weighting_scheme calc
_refine_ls_wR_factor_gt 0.1345
_refine_ls_wR_factor_ref 0.1447
_reflns_number_gt 361
_reflns_number_total 575
_reflns_threshold_expression >2sigma(I)
_cod_data_source_file cg070388asi20070423_072236.cif
_cod_data_source_block 9-MgM200
_cod_original_sg_symbol_H-M C2/c
_cod_database_code 4504376

loop_
_symmetry_equiv_pos_as_xyz
'x, y, z'
'-x, y, -z+1/2'
'x+1/2, y+1/2, z'
'-x+1/2, y+1/2, -z+1/2'
'-x, -y, -z'
'x, -y, z-1/2'
'-x+1/2, -y+1/2, -z'
'x+1/2, -y+1/2, z-1/2'

loop_
_atom_site_label
_atom_site_type_symbol
_atom_site_fract_x
_atom_site_fract_y
_atom_site_fract_z
_atom_site_U_iso_or_equiv
_atom_site_adp_type
_atom_site_occupancy
_atom_site_symmetry_multiplicity
_atom_site_calc_flag
_atom_site_refinement_flags
C1 C 0.2298(6) 0.3735(5) 0.1594(5) 0.0272(11) Uani 1 1 d .
C2 C 0.1575(6) 0.2870(5) 0.0160(5) 0.0275(11) Uani 1 1 d D
H2 H 0.086(4) 0.359(3) -0.080(2) 0.006(8) Uiso 1 1 d D
H3 H -0.078(6) 0.186(8) -0.042(4) 0.11(3) Uiso 1 1 d D
Mg Mg 0.0000 0.1491(2) 0.2500 0.0296(7) Uani 1 2 d S
O1 O 0.2215(4) 0.3112(3) 0.2755(3) 0.0331(8) Uani 1 1 d .
O2 O 0.2927(5) 0.4985(3) 0.1522(3) 0.0404(9) Uani 1 1 d .
O3 O 0.0215(5) 0.1768(3) 0.0377(3) 0.0327(8) Uani 1 1 d D

loop_
_atom_site_aniso_label
_atom_site_aniso_U_11
_atom_site_aniso_U_22
_atom_site_aniso_U_33
_atom_site_aniso_U_23
_atom_site_aniso_U_13
_atom_site_aniso_U_12
C1 0.026(2) 0.028(3) 0.027(2) 0.000(2) 0.0059(19) -0.0007(19)
C2 0.033(2) 0.025(3) 0.025(2) -0.0020(18) 0.0096(19) -0.0068(19)
Mg 0.0384(13) 0.0270(12) 0.0236(11) 0.000 0.0100(9) 0.000
O1 0.0443(19) 0.0302(17) 0.0220(16) 0.0008(14) 0.0062(13) -0.0052(15)
O2 0.053(2) 0.031(2) 0.0376(19) -0.0053(14) 0.0147(16) -0.0154(16)
O3 0.0371(18) 0.0373(19) 0.0227(16) -0.0042(14) 0.0079(14) -0.0112(15)

loop_
_atom_type_symbol
_atom_type_description
_atom_type_scat_dispersion_real
_atom_type_scat_dispersion_imag
_atom_type_scat_source
C C 0.0033 0.0016 'International Tables Vol C Tables 4.2.6.8 and 6.1.1.4'
H H 0.0000 0.0000 'International Tables Vol C Tables 4.2.6.8 and 6.1.1.4'
O O 0.0106 0.0060 'International Tables Vol C Tables 4.2.6.8 and 6.1.1.4'
Mg Mg 0.0486 0.0363 'International Tables Vol C Tables 4.2.6.8 and 6.1.1.4'

loop_
_geom_angle_atom_site_label_1
_geom_angle_atom_site_label_2
_geom_angle_atom_site_label_3
_geom_angle
_geom_angle_site_symmetry_1
_geom_angle_site_symmetry_3
O2 C1 O1 125.7(4) . .
O2 C1 C2 117.5(4) . .
O1 C1 C2 116.8(4) . .
O3 C2 C1 106.8(3) . .
O3 C2 C2 109.0(4) . 7
C1 C2 C2 110.2(4) . 7
O3 C2 H2 113.4(16) . .
C1 C2 H2 111.1(17) . .
C2 C2 H2 106.3(18) 7 .
O2 Mg O2 92.0(2) 3_445 4_545
O2 Mg O3 83.82(13) 3_445 .
O2 Mg O3 106.18(14) 4_545 .
O2 Mg O3 106.18(14) 3_445 2
O2 Mg O3 83.82(13) 4_545 2
O3 Mg O3 165.9(2) . 2
O2 Mg O1 159.66(12) 3_445 .
O2 Mg O1 93.10(13) 4_545 .
O3 Mg O1 75.84(12) . .
O3 Mg O1 93.95(13) 2 .
O2 Mg O1 93.10(13) 3_445 2
O2 Mg O1 159.66(12) 4_545 2
O3 Mg O1 93.95(13) . 2
O3 Mg O1 75.84(12) 2 2
O1 Mg O1 88.90(18) . 2
C1 O1 Mg 117.0(3) . .
C1 O2 Mg 146.2(3) . 3
C2 O3 Mg 118.1(2) . .
C2 O3 H3 101(5) . .
Mg O3 H3 126(4) . .

loop_
_geom_bond_atom_site_label_1
_geom_bond_atom_site_label_2
_geom_bond_distance
_geom_bond_site_symmetry_2
C1 O2 1.238(5) .
C1 O1 1.256(5) .
C1 C2 1.517(6) .
C2 O3 1.436(5) .
C2 C2 1.552(8) 7
C2 H2 1.109(10) .
Mg O2 1.995(3) 3_445
Mg O2 1.995(3) 4_545
Mg O3 2.075(3) .
Mg O3 2.075(3) 2
Mg O1 2.090(3) .
Mg O1 2.090(3) 2
O2 Mg 1.995(3) 3
O3 H3 0.847(10) .

loop_
_geom_torsion_atom_site_label_1
_geom_torsion_atom_site_label_2
_geom_torsion_atom_site_label_3
_geom_torsion_atom_site_label_4
_geom_torsion
_geom_torsion_site_symmetry_1
_geom_torsion_site_symmetry_4
O2 C1 C2 O3 -157.4(4) . .
O1 C1 C2 O3 23.0(5) . .
O2 C1 C2 C2 84.3(5) . 7
O1 C1 C2 C2 -95.3(5) . 7
O2 C1 O1 Mg 153.2(4) . .
C2 C1 O1 Mg -27.3(5) . .
O2 Mg O1 C1 18.2(6) 3_445 .
O2 Mg O1 C1 122.5(3) 4_545 .
O3 Mg O1 C1 16.6(3) . .
O3 Mg O1 C1 -153.5(3) 2 .
O1 Mg O1 C1 -77.8(3) 2 .
O1 C1 O2 Mg 38.6(8) . 3
C2 C1 O2 Mg -140.9(4) . 3
C1 C2 O3 Mg -8.7(4) . .
C2 C2 O3 Mg 110.4(4) 7 .
O2 Mg O3 C2 178.1(3) 3_445 .
O2 Mg O3 C2 -91.6(3) 4_545 .
O3 Mg O3 C2 42.2(3) 2 .
O1 Mg O3 C2 -2.5(3) . .
O1 Mg O3 C2 85.4(3) 2 .
